data_4061499
loop_
_publ_author_name
'Tubaro, Cristina'
'Biffis, Andrea'
'Basato, Marino'
'Benetollo, Franco'
'Cavell, Kingsley J.'
'Ooi, Li-ling'

_publ_section_title
;
 A Simple Route to Novel Palladium(II) Catalysts with Oxazolin-2-ylidene Ligands
;
_journal_coden_ASTM ORGND7
_journal_issue 17
_journal_name_full Organometallics
_journal_page_first 4153
_journal_page_last 4158
_journal_paper_doi 10.1021/om050222b
_journal_volume 24
_journal_year 2005
_chemical_formula_moiety cis-[PdBr~2~(o-C~14~H~12~N~2~O~2~)]^.^DMSO
_chemical_formula_sum 'C16 H18 Br2 N2 O3 Pd S'
_chemical_formula_weight 584.60
_space_group_IT_number 2
_symmetry_cell_setting triclinic
_symmetry_space_group_name_Hall '-P 1'
_symmetry_space_group_name_H-M 'P -1'
_cell_angle_alpha 78.0860(10)
_cell_angle_beta 73.9350(10)
_cell_angle_gamma 85.0330(10)
_cell_formula_units_Z 4
_cell_length_a 11.8250(2)
_cell_length_b 13.2760(2)
_cell_length_c 13.3050(2)
_cell_measurement_temperature 150(2)
_cell_volume 1962.97(5)
_diffrn_ambient_temperature 150(2)
_exptl_crystal_density_diffrn 1.978
_cod_depositor_comments
;
 Updated bibliographic information.

 Antanas Vaitkus,
 2019-10-01
;
_cod_database_code 4061499

loop_
_symmetry_equiv_pos_as_xyz
'x, y, z'
'-x, -y, -z'

loop_
_atom_site_label
_atom_site_type_symbol
_atom_site_fract_x
_atom_site_fract_y
_atom_site_fract_z
_atom_site_U_iso_or_equiv
_atom_site_adp_type
_atom_site_occupancy
_atom_site_symmetry_multiplicity
_atom_site_calc_flag
_atom_site_refinement_flags
_atom_site_disorder_assembly
_atom_site_disorder_group
C1 C 0.1258(4) 0.2227(4) 0.3209(4) 0.0179(11) Uani 1 1 d . . .
C2 C 0.2164(5) 0.3674(4) 0.2998(4) 0.0245(12) Uani 1 1 d . . .
H2 H 0.2699 0.4219 0.2705 0.029 Uiso 1 1 calc R . .
C3 C 0.1325(5) 0.3582(4) 0.3904(4) 0.0240(12) Uani 1 1 d . . .
H3 H 0.1141 0.4052 0.4381 0.029 Uiso 1 1 calc R . .
C4 C -0.0237(5) 0.1903(4) 0.2175(4) 0.0204(11) Uani 1 1 d . . .
C5 C -0.1695(5) 0.3013(4) 0.1855(4) 0.0229(12) Uani 1 1 d . . .
H5 H -0.2430 0.3383 0.1957 0.028 Uiso 1 1 calc R . .
C6 C -0.0823(5) 0.3095(4) 0.0973(4) 0.0269(13) Uani 1 1 d . . .
H6 H -0.0820 0.3551 0.0321 0.032 Uiso 1 1 calc R . .
C7 C -0.1988(5) 0.1903(4) 0.3723(4) 0.0207(11) Uani 1 1 d . . .
H7A H -0.1577 0.1291 0.4042 0.025 Uiso 1 1 calc R . .
H7B H -0.2771 0.1691 0.3725 0.025 Uiso 1 1 calc R . .
C8 C -0.2151(5) 0.2719(4) 0.4403(4) 0.0199(11) Uani 1 1 d . . .
C9 C -0.3189(5) 0.3319(4) 0.4488(4) 0.0265(13) Uani 1 1 d . . .
H9 H -0.3737 0.3210 0.4120 0.032 Uiso 1 1 calc R . .
C10 C -0.3432(5) 0.4081(4) 0.5111(5) 0.0320(14) Uani 1 1 d . . .
H10 H -0.4136 0.4493 0.5155 0.038 Uiso 1 1 calc R . .
C11 C -0.2660(5) 0.4230(4) 0.5654(5) 0.0279(13) Uani 1 1 d . . .
H11 H -0.2835 0.4735 0.6091 0.033 Uiso 1 1 calc R . .
C12 C -0.1619(5) 0.3647(4) 0.5573(4) 0.0238(12) Uani 1 1 d . . .
H12 H -0.1080 0.3766 0.5946 0.029 Uiso 1 1 calc R . .
C13 C -0.1354(5) 0.2890(4) 0.4951(4) 0.0199(11) Uani 1 1 d . . .
C14 C -0.0221(4) 0.2256(4) 0.4938(4) 0.0193(11) Uani 1 1 d . . .
H14A H -0.0009 0.2241 0.5611 0.023 Uiso 1 1 calc R . .
H14B H -0.0349 0.1540 0.4900 0.023 Uiso 1 1 calc R . .
C15 C 0.3582(5) 0.2502(4) -0.0019(4) 0.0224(12) Uani 1 1 d . . .
C16 C 0.2900(5) 0.0941(4) 0.0664(5) 0.0318(14) Uani 1 1 d . . .
H16 H 0.2464 0.0340 0.0784 0.038 Uiso 1 1 calc R . .
C17 C 0.3641(5) 0.1078(4) 0.1196(4) 0.0293(13) Uani 1 1 d . . .
H17 H 0.3841 0.0604 0.1765 0.035 Uiso 1 1 calc R . .
C18 C 0.5150(5) 0.2976(4) -0.1835(4) 0.0220(12) Uani 1 1 d . . .
C19 C 0.5927(5) 0.1866(4) -0.2894(4) 0.0283(13) Uani 1 1 d . . .
H19 H 0.6014 0.1440 -0.3405 0.034 Uiso 1 1 calc R . .
C20 C 0.6725(5) 0.1970(4) -0.2403(4) 0.0239(12) Uani 1 1 d . . .
H20 H 0.7480 0.1637 -0.2485 0.029 Uiso 1 1 calc R . .
C21 C 0.4939(5) 0.2540(4) 0.1109(4) 0.0267(13) Uani 1 1 d . . .
H21A H 0.4647 0.2522 0.1885 0.032 Uiso 1 1 calc R . .
H21B H 0.5019 0.3271 0.0746 0.032 Uiso 1 1 calc R . .
C22 C 0.6125(5) 0.1999(4) 0.0876(4) 0.0248(12) Uani 1 1 d . . .
C23 C 0.6397(5) 0.1232(4) 0.1676(4) 0.0278(13) Uani 1 1 d . . .
H23 H 0.5838 0.1078 0.2350 0.033 Uiso 1 1 calc R . .
C24 C 0.7465(5) 0.0695(5) 0.1499(5) 0.0322(14) Uani 1 1 d . . .
H24 H 0.7628 0.0173 0.2052 0.039 Uiso 1 1 calc R . .
C25 C 0.8296(5) 0.0905(4) 0.0533(5) 0.0310(14) Uani 1 1 d . . .
H25 H 0.9028 0.0531 0.0415 0.037 Uiso 1 1 calc R . .
C26 C 0.8046(5) 0.1672(4) -0.0267(4) 0.0257(13) Uani 1 1 d . . .
H26 H 0.8624 0.1825 -0.0929 0.031 Uiso 1 1 calc R . .
C27 C 0.6971(5) 0.2224(4) -0.0126(4) 0.0215(12) Uani 1 1 d . . .
C28 C 0.6781(5) 0.3062(4) -0.1027(4) 0.0259(12) Uani 1 1 d . . .
H28A H 0.6277 0.3621 -0.0726 0.031 Uiso 1 1 calc R . .
H28B H 0.7549 0.3354 -0.1450 0.031 Uiso 1 1 calc R . .
C29 C 0.3307(7) 0.0942(6) 0.5773(5) 0.067(2) Uani 1 1 d . . .
H29A H 0.3476 0.0244 0.5625 0.100 Uiso 1 1 calc R . .
H29B H 0.2456 0.1047 0.6047 0.100 Uiso 1 1 calc R . .
H29C H 0.3703 0.1033 0.6304 0.100 Uiso 1 1 calc R . .
C30 C 0.3711(6) 0.2983(5) 0.5134(5) 0.0405(16) Uani 1 1 d . . .
H30A H 0.4145 0.2865 0.5680 0.061 Uiso 1 1 calc R . .
H30B H 0.2880 0.3136 0.5458 0.061 Uiso 1 1 calc R . .
H30C H 0.4041 0.3566 0.4574 0.061 Uiso 1 1 calc R . .
C31 C 0.9017(7) 0.5219(5) 0.2375(6) 0.057(2) Uani 1 1 d . . .
H31A H 0.9502 0.4655 0.2658 0.086 Uiso 1 1 calc R . .
H31B H 0.9093 0.5212 0.1624 0.086 Uiso 1 1 calc R . .
H31C H 0.8191 0.5131 0.2780 0.086 Uiso 1 1 calc R . .
C32 C 0.8495(7) 0.7241(5) 0.1889(6) 0.0498(18) Uani 1 1 d . . .
H32A H 0.7686 0.7040 0.2265 0.075 Uiso 1 1 calc R . .
H32B H 0.8654 0.7183 0.1140 0.075 Uiso 1 1 calc R . .
H32C H 0.8592 0.7955 0.1933 0.075 Uiso 1 1 calc R . .
Br1 Br 0.01070(5) -0.05629(4) 0.24518(4) 0.02450(14) Uani 1 1 d . . .
Br2 Br 0.21170(5) -0.00259(4) 0.39165(4) 0.02328(13) Uani 1 1 d . . .
Br3 Br 0.23564(5) 0.47253(4) 0.01487(4) 0.03084(15) Uani 1 1 d . . .
Br4 Br 0.46327(5) 0.53746(4) -0.23665(4) 0.02864(14) Uani 1 1 d . . .
N1 N 0.0768(3) 0.2675(3) 0.4026(3) 0.0158(9) Uani 1 1 d . . .
N2 N -0.1305(4) 0.2267(3) 0.2607(3) 0.0173(9) Uani 1 1 d . . .
N3 N 0.4074(4) 0.2063(3) 0.0752(3) 0.0205(10) Uani 1 1 d . . .
N4 N 0.6224(4) 0.2682(3) -0.1728(3) 0.0201(9) Uani 1 1 d . . .
O1 O 0.2119(3) 0.2821(3) 0.2551(3) 0.0218(8) Uani 1 1 d . . .
O2 O 0.0092(3) 0.2408(3) 0.1151(3) 0.0213(8) Uani 1 1 d . . .
O3 O 0.2857(3) 0.1818(3) -0.0102(3) 0.0272(9) Uani 1 1 d . . .
O4 O 0.4941(3) 0.2477(3) -0.2548(3) 0.0251(9) Uani 1 1 d . . .
O5 O 0.5111(5) 0.1587(4) 0.4196(5) 0.0771(18) Uani 1 1 d . . .
O6 O 0.9141(4) 0.6453(3) 0.3641(3) 0.0445(11) Uani 1 1 d . . .
Pd1 Pd 0.07993(3) 0.09669(3) 0.28867(3) 0.01753(11) Uani 1 1 d . . .
Pd2 Pd 0.39444(3) 0.38167(3) -0.10148(3) 0.01972(11) Uani 1 1 d . . .
S1 S 0.38324(16) 0.18588(14) 0.45709(13) 0.0452(4) Uani 1 1 d . . .
S2 S 0.94973(13) 0.64158(12) 0.24862(12) 0.0330(4) Uani 1 1 d . . .

loop_
_atom_site_aniso_label
_atom_site_aniso_U_11
_atom_site_aniso_U_22
_atom_site_aniso_U_33
_atom_site_aniso_U_23
_atom_site_aniso_U_13
_atom_site_aniso_U_12
C1 0.018(3) 0.013(3) 0.021(3) -0.001(2) -0.006(2) 0.007(2)
C2 0.027(3) 0.020(3) 0.024(3) -0.002(2) -0.003(3) -0.009(2)
C3 0.020(3) 0.021(3) 0.031(3) -0.006(2) -0.008(3) 0.002(2)
C4 0.022(3) 0.017(3) 0.020(3) -0.006(2) -0.001(2) 0.002(2)
C5 0.029(3) 0.021(3) 0.022(3) -0.002(2) -0.014(3) 0.008(2)
C6 0.032(3) 0.024(3) 0.024(3) -0.004(2) -0.011(3) 0.009(2)
C7 0.023(3) 0.018(3) 0.019(3) -0.004(2) -0.002(2) 0.001(2)
C8 0.023(3) 0.016(3) 0.018(3) 0.001(2) -0.003(2) -0.002(2)
C9 0.017(3) 0.036(3) 0.026(3) -0.008(3) -0.004(2) 0.003(2)
C10 0.026(3) 0.025(3) 0.041(4) -0.007(3) -0.004(3) 0.013(2)
C11 0.026(3) 0.021(3) 0.036(3) -0.014(3) -0.002(3) 0.002(2)
C12 0.020(3) 0.027(3) 0.022(3) -0.005(2) -0.002(2) 0.000(2)
C13 0.022(3) 0.017(3) 0.017(3) 0.003(2) -0.003(2) -0.002(2)
C14 0.019(3) 0.020(3) 0.015(3) 0.001(2) -0.001(2) -0.003(2)
C15 0.015(3) 0.023(3) 0.028(3) -0.005(2) -0.004(2) -0.001(2)
C16 0.027(3) 0.023(3) 0.038(3) 0.003(3) -0.002(3) -0.008(2)
C17 0.025(3) 0.027(3) 0.027(3) 0.003(2) 0.002(3) 0.001(2)
C18 0.024(3) 0.018(3) 0.020(3) -0.001(2) -0.002(2) 0.002(2)
C19 0.029(3) 0.029(3) 0.025(3) -0.011(2) -0.004(3) 0.010(3)
C20 0.023(3) 0.023(3) 0.024(3) -0.006(2) -0.005(3) 0.007(2)
C21 0.026(3) 0.031(3) 0.021(3) -0.006(2) -0.005(3) 0.006(2)
C22 0.029(3) 0.022(3) 0.024(3) -0.006(2) -0.007(3) -0.001(2)
C23 0.029(3) 0.031(3) 0.022(3) -0.004(2) -0.008(3) 0.003(3)
C24 0.032(3) 0.033(3) 0.032(3) -0.002(3) -0.014(3) -0.001(3)
C25 0.032(3) 0.030(3) 0.038(4) -0.010(3) -0.022(3) 0.011(3)
C26 0.022(3) 0.029(3) 0.030(3) -0.012(3) -0.007(3) 0.002(2)
C27 0.019(3) 0.021(3) 0.026(3) -0.009(2) -0.007(2) 0.002(2)
C28 0.025(3) 0.026(3) 0.029(3) -0.003(2) -0.011(3) -0.001(2)
C29 0.084(6) 0.078(6) 0.037(4) 0.009(4) -0.016(4) -0.045(5)
C30 0.033(4) 0.049(4) 0.033(4) -0.006(3) -0.001(3) 0.001(3)
C31 0.090(6) 0.035(4) 0.054(5) -0.003(3) -0.033(4) -0.012(4)
C32 0.064(5) 0.042(4) 0.048(4) -0.006(3) -0.025(4) -0.003(4)
Br1 0.0272(3) 0.0196(3) 0.0284(3) -0.0066(2) -0.0094(2) 0.0020(2)
Br2 0.0241(3) 0.0206(3) 0.0239(3) -0.0012(2) -0.0082(2) 0.0043(2)
Br3 0.0348(3) 0.0275(3) 0.0248(3) -0.0052(2) -0.0035(3) 0.0140(3)
Br4 0.0273(3) 0.0228(3) 0.0295(3) 0.0018(2) -0.0034(3) 0.0033(2)
N1 0.014(2) 0.015(2) 0.018(2) -0.0046(17) -0.0019(18) 0.0005(17)
N2 0.019(2) 0.015(2) 0.019(2) -0.0050(18) -0.0066(19) 0.0034(18)
N3 0.023(2) 0.021(2) 0.015(2) -0.0013(18) -0.0028(19) 0.0021(19)
N4 0.021(2) 0.018(2) 0.019(2) -0.0044(18) -0.003(2) 0.0039(18)
O1 0.020(2) 0.020(2) 0.0214(19) -0.0021(15) -0.0016(16) -0.0023(15)
O2 0.020(2) 0.0192(19) 0.0220(19) -0.0033(15) -0.0041(16) 0.0057(15)
O3 0.028(2) 0.023(2) 0.027(2) 0.0019(16) -0.0060(18) -0.0038(17)
O4 0.029(2) 0.023(2) 0.025(2) -0.0091(16) -0.0103(18) 0.0108(16)
O5 0.050(3) 0.063(4) 0.103(5) -0.033(3) 0.018(3) -0.008(3)
O6 0.048(3) 0.059(3) 0.031(2) -0.013(2) -0.012(2) -0.008(2)
Pd1 0.0176(2) 0.0150(2) 0.0186(2) -0.00332(16) -0.00378(17) 0.00361(16)
Pd2 0.0192(2) 0.0180(2) 0.0203(2) -0.00290(16) -0.00484(17) 0.00512(16)
S1 0.0501(11) 0.0454(11) 0.0370(9) -0.0034(8) -0.0059(8) -0.0142(8)
S2 0.0294(8) 0.0389(9) 0.0319(8) -0.0076(7) -0.0088(7) -0.0031(7)

loop_
_geom_bond_atom_site_label_1
_geom_bond_atom_site_label_2
_geom_bond_distance
_geom_bond_site_symmetry_2
_geom_bond_publ_flag
C1 N1 1.315(6) . ?
C1 O1 1.337(6) . ?
C1 Pd1 1.964(5) . ?
C2 C3 1.324(7) . ?
C2 O1 1.394(6) . ?
C2 H2 0.9500 . ?
C3 N1 1.382(6) . ?
C3 H3 0.9500 . ?
C4 N2 1.328(6) . ?
C4 O2 1.354(6) . ?
C4 Pd1 1.959(5) . ?
C5 C6 1.323(8) . ?
C5 N2 1.401(6) . ?
C5 H5 0.9500 . ?
C6 O2 1.392(6) . ?
C6 H6 0.9500 . ?
C7 N2 1.483(6) . ?
C7 C8 1.517(7) . ?
C7 H7A 0.9900 . ?
C7 H7B 0.9900 . ?
C8 C9 1.395(7) . ?
C8 C13 1.399(7) . ?
C9 C10 1.397(8) . ?
C9 H9 0.9500 . ?
C10 C11 1.361(8) . ?
C10 H10 0.9500 . ?
C11 C12 1.386(7) . ?
C11 H11 0.9500 . ?
C12 C13 1.393(7) . ?
C12 H12 0.9500 . ?
C13 C14 1.518(7) . ?
C14 N1 1.482(6) . ?
C14 H14A 0.9900 . ?
C14 H14B 0.9900 . ?
C15 N3 1.325(6) . ?
C15 O3 1.342(6) . ?
C15 Pd2 1.961(5) . ?
C16 C17 1.313(8) . ?
C16 O3 1.387(6) . ?
C16 H16 0.9500 . ?
C17 N3 1.396(7) . ?
C17 H17 0.9500 . ?
C18 N4 1.333(6) . ?
C18 O4 1.347(6) . ?
C18 Pd2 1.959(5) . ?
C19 C20 1.317(7) . ?
C19 O4 1.387(6) . ?
C19 H19 0.9500 . ?
C20 N4 1.417(6) . ?
C20 H20 0.9500 . ?
C21 N3 1.477(7) . ?
C21 C22 1.502(7) . ?
C21 H21A 0.9900 . ?
C21 H21B 0.9900 . ?
C22 C23 1.399(7) . ?
C22 C27 1.421(8) . ?
C23 C24 1.381(8) . ?
C23 H23 0.9500 . ?
C24 C25 1.377(8) . ?
C24 H24 0.9500 . ?
C25 C26 1.390(8) . ?
C25 H25 0.9500 . ?
C26 C27 1.397(7) . ?
C26 H26 0.9500 . ?
C27 C28 1.510(7) . ?
C28 N4 1.467(6) . ?
C28 H28A 0.9900 . ?
C28 H28B 0.9900 . ?
C29 S1 1.789(7) . ?
C29 H29A 0.9800 . ?
C29 H29B 0.9800 . ?
C29 H29C 0.9800 . ?
C30 S1 1.781(6) . ?
C30 H30A 0.9800 . ?
C30 H30B 0.9800 . ?
C30 H30C 0.9800 . ?
C31 S2 1.781(7) . ?
C31 H31A 0.9800 . ?
C31 H31B 0.9800 . ?
C31 H31C 0.9800 . ?
C32 S2 1.782(7) . ?
C32 H32A 0.9800 . ?
C32 H32B 0.9800 . ?
C32 H32C 0.9800 . ?
Br1 Pd1 2.4830(6) . ?
Br2 Pd1 2.4743(6) . ?
Br3 Pd2 2.4794(7) . ?
Br4 Pd2 2.4740(7) . ?
O5 S1 1.493(5) . ?
O6 S2 1.487(4) . ?
